data_7022018
loop_
_publ_author_name
'Banerjee, Ishita'
'Samanta, Pabitra Narayan'
'Das, Kalyan Kumar'
'Ababei, Rodica'
'Kalisz, Marguerite'
'Girard, Adrien'
'Mathoni\`ere, Corine'
'Nethaji, M.'
'Cl\'erac, Rodolphe'
'Ali, Mahammad'

_publ_section_title
;
 Air oxygenation chemistry of 4-TBC catalyzed by chloro bridged dinuclear
 copper(II) complexes of pyrazole based tridentate ligands: synthesis,
 structure, magnetic and computational studies.
;
_journal_issue 5
_journal_name_full 'Dalton transactions (Cambridge, England : 2003)'
_journal_page_first 1879
_journal_page_last 1892
_journal_paper_doi 10.1039/c2dt30983a
_journal_volume 42
_journal_year 2013
_chemical_formula_moiety 'C38 H50 Cl2 Cu2 N10, 2(ClO4)'
_chemical_formula_sum 'C38 H50 Cl4 Cu2 N10 O8'
_chemical_formula_weight 1043.78
_chemical_name_systematic
;
?
;
_space_group_IT_number 14
_symmetry_cell_setting monoclinic
_symmetry_space_group_name_Hall '-P 2ybc'
_symmetry_space_group_name_H-M 'P 1 21/c 1'
_atom_sites_solution_hydrogens geom
_atom_sites_solution_primary direct
_atom_sites_solution_secondary difmap
_audit_creation_method SHELXL-97
_cell_angle_alpha 90.00
_cell_angle_beta 96.68
_cell_angle_gamma 90.00
_cell_formula_units_Z 2
_cell_length_a 8.427
_cell_length_b 21.205
_cell_length_c 12.694
_cell_measurement_reflns_used 578
_cell_measurement_temperature 293(2)
_cell_measurement_theta_max 25.05
_cell_measurement_theta_min 1.88
_cell_volume 2252.949
_computing_cell_refinement 'BRUKER SMART APEX CCD'
_computing_data_collection 'BRUKER SMART APEX CCD'
_computing_data_reduction 'BRUKER SAINT'
_computing_structure_refinement 'SHELXL-97 (Sheldrick, 1997)'
_computing_structure_solution 'SHELXS-97 (Sheldrick, 1990)'
_diffrn_ambient_temperature 293(2)
_diffrn_detector_area_resol_mean 0.3
_diffrn_measured_fraction_theta_full 1.000
_diffrn_measured_fraction_theta_max 1.000
_diffrn_measurement_device_type 'BRUKER SMART APEX CCD'
_diffrn_measurement_method OMEGA
_diffrn_radiation_monochromator graphite
_diffrn_radiation_source 'fine-focus sealed tube'
_diffrn_radiation_type MoK\a
_diffrn_radiation_wavelength 0.71073
_diffrn_reflns_av_R_equivalents 0.0315
_diffrn_reflns_av_sigmaI/netI 0.0303
_diffrn_reflns_limit_h_max 10
_diffrn_reflns_limit_h_min -10
_diffrn_reflns_limit_k_max 25
_diffrn_reflns_limit_k_min -25
_diffrn_reflns_limit_l_max 13
_diffrn_reflns_limit_l_min -15
_diffrn_reflns_number 16028
_diffrn_reflns_theta_full 25.05
_diffrn_reflns_theta_max 25.05
_diffrn_reflns_theta_min 1.88
_exptl_absorpt_coefficient_mu 1.242
_exptl_absorpt_correction_T_max 0.608
_exptl_absorpt_correction_T_min 0.563
_exptl_absorpt_correction_type empirical
_exptl_absorpt_process_details SADABS
_exptl_crystal_colour BLUE
_exptl_crystal_density_diffrn 1.539
_exptl_crystal_density_method 'not measured'
_exptl_crystal_description RECTANGULAR
_exptl_crystal_F_000 1076
_exptl_crystal_size_max 0.47
_exptl_crystal_size_mid 0.43
_exptl_crystal_size_min 0.40
_refine_diff_density_max 0.335
_refine_diff_density_min -0.244
_refine_diff_density_rms 0.059
_refine_ls_extinction_method none
_refine_ls_goodness_of_fit_ref 1.045
_refine_ls_hydrogen_treatment mixed
_refine_ls_matrix_type full
_refine_ls_number_parameters 315
_refine_ls_number_reflns 3987
_refine_ls_number_restraints 0
_refine_ls_restrained_S_all 1.045
_refine_ls_R_factor_all 0.0489
_refine_ls_R_factor_gt 0.0370
_refine_ls_shift/su_max 0.000
_refine_ls_shift/su_mean 0.000
_refine_ls_structure_factor_coef Fsqd
_refine_ls_weighting_details 'calc w=1/[\s^2^(Fo^2^)+(0.0522P)^2^+0.4947P] where P=(Fo^2^+2Fc^2^)/3'
_refine_ls_weighting_scheme calc
_refine_ls_wR_factor_gt 0.0902
_refine_ls_wR_factor_ref 0.0951
_reflns_number_gt 3288
_reflns_number_total 3987
_reflns_threshold_expression >2sigma(I)
_cod_data_source_file c2dt30983a.txt
_cod_data_source_block i
_cod_depositor_comments
;
The following automatic conversions were performed:

'_symmetry_cell_setting' value 'MONOCLINIC' changed to 'monoclinic'
according to /home/saulius/struct/CIF-dictionaries/cif_core.dic
dictionary named 'cif_core.dic' version 2.4.2 from
2011-04-26.

'_exptl_absorpt_correction_type' value 'EMPIRICAL'
changed to 'empirical' according to
/home/saulius/struct/CIF-dictionaries/cif_core.dic dictionary named
'cif_core.dic' version 2.4.2 from 2011-04-26.

Automatic conversion script
Id: cif_fix_values 1891 2012-01-12 08:04:46Z andrius 
;
_cod_original_sg_symbol_H-M P21/C
_cod_database_code 7022018

loop_
_symmetry_equiv_pos_as_xyz
'x, y, z'
'-x, y+1/2, -z+1/2'
'-x, -y, -z'
'x, -y-1/2, z-1/2'

loop_
_atom_site_label
_atom_site_type_symbol
_atom_site_fract_x
_atom_site_fract_y
_atom_site_fract_z
_atom_site_U_iso_or_equiv
_atom_site_adp_type
_atom_site_occupancy
_atom_site_symmetry_multiplicity
_atom_site_calc_flag
_atom_site_refinement_flags
_atom_site_disorder_assembly
_atom_site_disorder_group
Cu1 Cu 0.47266(4) 0.070680(14) 0.92577(2) 0.03550(12) Uani 1 1 d . . .
Cl1 Cl 0.70443(8) 0.03770(3) 1.01250(6) 0.04504(19) Uani 1 1 d . . .
Cl2 Cl 0.07030(14) 0.16471(4) 0.43905(8) 0.0770(3) Uani 1 1 d . . .
O1 O 0.0551(4) 0.15127(16) 0.5441(2) 0.1077(10) Uani 1 1 d . A .
O11 O 0.2549(16) 0.1531(14) 0.4283(10) 0.201(12) Uani 0.355(12) 1 d P A 1
O13 O 0.069(3) 0.2250(9) 0.404(2) 0.110(8) Uani 0.355(12) 1 d P A 1
O16 O 0.004(2) 0.1289(6) 0.3567(8) 0.101(6) Uani 0.355(12) 1 d P A 1
O12 O -0.1052(10) 0.1714(5) 0.4040(9) 0.188(6) Uani 0.645(12) 1 d P A 2
O14 O 0.1217(17) 0.1152(3) 0.3935(9) 0.174(7) Uani 0.645(12) 1 d P A 2
O15 O 0.135(2) 0.2200(6) 0.4258(14) 0.162(6) Uani 0.645(12) 1 d P A 2
N1 N 0.3939(2) 0.12141(10) 1.03922(18) 0.0395(5) Uani 1 1 d . . .
N2 N 0.2328(3) 0.13266(10) 1.01952(18) 0.0408(5) Uani 1 1 d . . .
C3 C 0.1760(4) 0.16101(13) 1.1021(2) 0.0450(7) Uani 1 1 d . . .
C4 C 0.3055(4) 0.17003(13) 1.1768(3) 0.0494(7) Uani 1 1 d . . .
H4 H 0.3046 0.1892 1.2426 0.059 Uiso 1 1 calc R . .
C5 C 0.4381(3) 0.14533(12) 1.1359(2) 0.0419(7) Uani 1 1 d . . .
C6 C 0.1451(3) 0.10817(14) 0.9232(2) 0.0446(7) Uani 1 1 d . . .
H6A H 0.0609(18) 0.1357(6) 0.8987(5) 0.054 Uiso 1 1 calc R . .
H6B H 0.1017(10) 0.0683(8) 0.9359(3) 0.054 Uiso 1 1 calc R . .
C7 C 0.0037(4) 0.17616(17) 1.1038(3) 0.0626(9) Uani 1 1 d . . .
H7A H -0.0258 0.2102 1.0556 0.094 Uiso 1 1 calc R . .
H7B H -0.0146 0.1883 1.1742 0.094 Uiso 1 1 calc R . .
H7C H -0.0597 0.1397 1.0826 0.094 Uiso 1 1 calc R . .
C8 C 0.6072(4) 0.14663(16) 1.1859(3) 0.0573(8) Uani 1 1 d . . .
H8A H 0.6477 0.1043 1.1929 0.086 Uiso 1 1 calc R . .
H8B H 0.6121 0.1657 1.2548 0.086 Uiso 1 1 calc R . .
H8C H 0.6707 0.1707 1.1423 0.086 Uiso 1 1 calc R . .
N9 N 0.2597(2) 0.10299(10) 0.84380(17) 0.0388(5) Uani 1 1 d . . .
N11 N 0.4913(2) 0.02982(10) 0.78795(17) 0.0374(5) Uani 1 1 d . . .
N12 N 0.3480(2) 0.02742(10) 0.72584(17) 0.0384(5) Uani 1 1 d . . .
C13 C 0.3573(3) -0.00423(13) 0.6351(2) 0.0437(7) Uani 1 1 d . . .
C14 C 0.5137(3) -0.02219(13) 0.6379(2) 0.0463(7) Uani 1 1 d . . .
H14 H 0.5579 -0.0452 0.5862 0.056 Uiso 1 1 calc R . .
C15 C 0.5947(3) 0.00034(12) 0.7324(2) 0.0385(6) Uani 1 1 d . . .
C16 C 0.2077(3) 0.05454(14) 0.7650(2) 0.0455(7) Uani 1 1 d . . .
H16A H 0.1497(13) 0.0227(7) 0.7964(7) 0.055 Uiso 1 1 calc R . .
H16B H 0.1400(15) 0.0727(4) 0.7081(12) 0.055 Uiso 1 1 calc R . .
C17 C 0.2152(4) -0.01508(17) 0.5558(3) 0.0605(9) Uani 1 1 d . . .
H17A H 0.1325 -0.0352 0.5897 0.091 Uiso 1 1 calc R . .
H17B H 0.2445 -0.0417 0.5000 0.091 Uiso 1 1 calc R . .
H17C H 0.1768 0.0246 0.5266 0.091 Uiso 1 1 calc R . .
C18 C 0.7695(3) -0.00271(16) 0.7672(2) 0.0522(8) Uani 1 1 d . . .
H18A H 0.8122 0.0393 0.7738 0.078 Uiso 1 1 calc R . .
H18B H 0.8214 -0.0256 0.7157 0.078 Uiso 1 1 calc R . .
H18C H 0.7876 -0.0237 0.8345 0.078 Uiso 1 1 calc R . .
C21 C 0.2881(4) 0.16681(14) 0.7959(3) 0.0511(8) Uani 1 1 d . . .
H21A H 0.2083(18) 0.1736(2) 0.7360(13) 0.061 Uiso 1 1 calc R . .
H21B H 0.2745(5) 0.1990(7) 0.8478(11) 0.061 Uiso 1 1 calc R . .
C22 C 0.4493(4) 0.17393(13) 0.7601(3) 0.0498(8) Uani 1 1 d . . .
C23 C 0.4743(5) 0.16178(16) 0.6563(3) 0.0735(11) Uani 1 1 d . . .
H23 H 0.3888 0.1506 0.6068 0.088 Uiso 1 1 calc R . .
C24 C 0.6271(8) 0.1662(2) 0.6258(5) 0.1059(18) Uani 1 1 d . . .
H24 H 0.6443 0.1576 0.5562 0.127 Uiso 1 1 calc R . .
C25 C 0.7501(7) 0.1830(2) 0.6978(7) 0.121(3) Uani 1 1 d . . .
H25 H 0.8521 0.1854 0.6769 0.145 Uiso 1 1 calc R . .
C26 C 0.7298(6) 0.1965(2) 0.7991(6) 0.1034(18) Uani 1 1 d . . .
H26 H 0.8164 0.2086 0.8470 0.124 Uiso 1 1 calc R . .
C27 C 0.5774(5) 0.19201(15) 0.8315(3) 0.0720(10) Uani 1 1 d . . .
H27 H 0.5622 0.2012 0.9012 0.086 Uiso 1 1 calc R . .

loop_
_atom_site_aniso_label
_atom_site_aniso_U_11
_atom_site_aniso_U_22
_atom_site_aniso_U_33
_atom_site_aniso_U_23
_atom_site_aniso_U_13
_atom_site_aniso_U_12
Cu1 0.03270(19) 0.0381(2) 0.0357(2) -0.00231(14) 0.00388(13) 0.00719(13)
Cl1 0.0371(4) 0.0505(4) 0.0458(4) -0.0033(3) -0.0025(3) 0.0086(3)
Cl2 0.1194(9) 0.0534(5) 0.0585(6) 0.0054(4) 0.0122(5) 0.0015(5)
O1 0.127(3) 0.132(3) 0.0672(19) 0.0172(18) 0.0267(18) 0.003(2)
O11 0.094(9) 0.42(3) 0.101(9) 0.069(14) 0.048(8) 0.120(13)
O13 0.155(16) 0.041(7) 0.139(12) 0.036(8) 0.035(10) 0.035(10)
O16 0.177(15) 0.066(8) 0.062(6) -0.012(5) 0.029(7) -0.035(8)
O12 0.146(7) 0.198(9) 0.197(9) 0.075(8) -0.072(6) 0.005(6)
O14 0.293(17) 0.065(4) 0.198(12) 0.014(5) 0.176(12) 0.057(7)
O15 0.244(16) 0.091(9) 0.174(12) -0.026(7) 0.121(12) -0.088(8)
N1 0.0344(12) 0.0403(12) 0.0448(14) -0.0042(10) 0.0091(10) 0.0047(10)
N2 0.0371(12) 0.0435(13) 0.0433(14) -0.0019(11) 0.0111(10) 0.0071(10)
C3 0.0489(17) 0.0354(14) 0.0546(19) -0.0026(13) 0.0229(15) 0.0026(12)
C4 0.0562(19) 0.0419(16) 0.0539(19) -0.0140(14) 0.0225(15) -0.0051(14)
C5 0.0477(16) 0.0334(14) 0.0464(17) -0.0065(12) 0.0134(13) -0.0057(12)
C6 0.0332(14) 0.0535(17) 0.0474(17) 0.0005(14) 0.0062(12) 0.0090(13)
C7 0.0521(19) 0.068(2) 0.072(2) -0.0117(18) 0.0258(17) 0.0078(16)
C8 0.0530(19) 0.061(2) 0.058(2) -0.0200(16) 0.0082(15) -0.0098(15)
N9 0.0351(12) 0.0418(12) 0.0397(13) 0.0022(10) 0.0057(10) 0.0116(10)
N11 0.0344(12) 0.0396(12) 0.0378(13) -0.0003(10) 0.0028(10) 0.0054(9)
N12 0.0360(12) 0.0423(12) 0.0363(13) -0.0012(10) 0.0019(10) 0.0039(10)
C13 0.0520(17) 0.0400(15) 0.0386(16) -0.0017(13) 0.0033(13) -0.0038(13)
C14 0.0532(18) 0.0447(16) 0.0430(17) -0.0076(13) 0.0141(14) 0.0004(13)
C15 0.0415(15) 0.0368(14) 0.0387(16) 0.0008(12) 0.0110(12) 0.0051(12)
C16 0.0348(15) 0.0580(18) 0.0422(17) -0.0022(14) -0.0016(12) 0.0085(13)
C17 0.062(2) 0.066(2) 0.0507(19) -0.0099(16) -0.0039(15) -0.0081(16)
C18 0.0425(17) 0.063(2) 0.0526(19) -0.0060(15) 0.0125(14) 0.0102(14)
C21 0.0538(18) 0.0445(17) 0.0554(19) 0.0114(14) 0.0083(15) 0.0156(14)
C22 0.0490(18) 0.0373(15) 0.064(2) 0.0128(14) 0.0111(15) 0.0067(13)
C23 0.093(3) 0.055(2) 0.079(3) 0.0042(19) 0.037(2) -0.0007(19)
C24 0.137(5) 0.066(3) 0.132(5) 0.010(3) 0.088(4) 0.008(3)
C25 0.083(4) 0.068(3) 0.223(8) 0.056(4) 0.064(5) 0.011(3)
C26 0.062(3) 0.068(3) 0.175(6) 0.049(3) -0.009(3) -0.008(2)
C27 0.076(3) 0.0470(19) 0.089(3) 0.0226(18) -0.009(2) -0.0052(17)

loop_
_atom_type_symbol
_atom_type_description
_atom_type_scat_dispersion_real
_atom_type_scat_dispersion_imag
_atom_type_scat_source
C C 0.0033 0.0016 'International Tables Vol C Tables 4.2.6.8 and 6.1.1.4'
H H 0.0000 0.0000 'International Tables Vol C Tables 4.2.6.8 and 6.1.1.4'
N N 0.0061 0.0033 'International Tables Vol C Tables 4.2.6.8 and 6.1.1.4'
O O 0.0106 0.0060 'International Tables Vol C Tables 4.2.6.8 and 6.1.1.4'
Cl Cl 0.1484 0.1585 'International Tables Vol C Tables 4.2.6.8 and 6.1.1.4'
Cu Cu 0.3201 1.2651 'International Tables Vol C Tables 4.2.6.8 and 6.1.1.4'

loop_
_geom_angle_atom_site_label_1
_geom_angle_atom_site_label_2
_geom_angle_atom_site_label_3
_geom_angle
N1 Cu1 N11 162.52(9)
N1 Cu1 N9 80.90(9)
N11 Cu1 N9 81.63(8)
N1 Cu1 Cl1 99.19(7)
N11 Cu1 Cl1 98.27(6)
N9 Cu1 Cl1 178.75(7)
O14 Cl2 O15 120.1(8)
O14 Cl2 O13 127.3(13)
O15 Cl2 O13 25.9(15)
O14 Cl2 O16 48.3(6)
O15 Cl2 O16 122.8(9)
O13 Cl2 O16 106.6(14)
O14 Cl2 O1 109.6(5)
O15 Cl2 O1 113.2(8)
O13 Cl2 O1 121.1(13)
O16 Cl2 O1 123.3(5)
O14 Cl2 O12 108.3(8)
O15 Cl2 O12 106.6(7)
O13 Cl2 O12 81.1(11)
O16 Cl2 O12 61.4(7)
O1 Cl2 O12 96.1(5)
O14 Cl2 O11 57.2(9)
O15 Cl2 O11 72.8(11)
O13 Cl2 O11 94.9(13)
O16 Cl2 O11 99.7(10)
O1 Cl2 O11 104.5(5)
O12 Cl2 O11 157.8(7)
C5 N1 N2 105.4(2)
C5 N1 Cu1 142.49(19)
N2 N1 Cu1 111.80(16)
C3 N2 N1 111.7(2)
C3 N2 C6 128.7(2)
N1 N2 C6 119.2(2)
N2 C3 C4 105.9(2)
N2 C3 C7 122.9(3)
C4 C3 C7 131.1(3)
C3 C4 C5 107.4(3)
N1 C5 C4 109.6(3)
N1 C5 C8 123.2(2)
C4 C5 C8 127.2(3)
N2 C6 N9 107.0(2)
C16 N9 C6 110.5(2)
C16 N9 C21 113.7(2)
C6 N9 C21 110.7(2)
C16 N9 Cu1 106.40(15)
C6 N9 Cu1 106.07(16)
C21 N9 Cu1 109.11(17)
C15 N11 N12 105.4(2)
C15 N11 Cu1 142.71(19)
N12 N11 Cu1 111.86(15)
C13 N12 N11 112.3(2)
C13 N12 C16 128.4(2)
N11 N12 C16 119.2(2)
N12 C13 C14 105.6(2)
N12 C13 C17 122.3(3)
C14 C13 C17 132.1(3)
C13 C14 C15 107.5(2)
N11 C15 C14 109.3(2)
N11 C15 C18 123.1(2)
C14 C15 C18 127.5(2)
N12 C16 N9 108.7(2)
C22 C21 N9 113.9(2)
C27 C22 C23 118.9(4)
C27 C22 C21 120.0(3)
C23 C22 C21 121.1(3)
C22 C23 C24 120.1(5)
C25 C24 C23 119.6(5)
C24 C25 C26 122.0(5)
C25 C26 C27 119.3(5)
C22 C27 C26 120.1(4)

loop_
_geom_bond_atom_site_label_1
_geom_bond_atom_site_label_2
_geom_bond_distance
Cu1 N1 1.974(2)
Cu1 N11 1.975(2)
Cu1 N9 2.083(2)
Cu1 Cl1 2.2396(7)
Cl2 O14 1.298(6)
Cl2 O15 1.312(12)
Cl2 O13 1.354(17)
Cl2 O16 1.360(10)
Cl2 O1 1.384(3)
Cl2 O12 1.501(8)
Cl2 O11 1.596(10)
N1 C5 1.340(3)
N1 N2 1.372(3)
N2 C3 1.344(3)
N2 C6 1.449(3)
C3 C4 1.373(4)
C3 C7 1.490(4)
C4 C5 1.388(4)
C5 C8 1.492(4)
C6 N9 1.479(3)
N9 C16 1.465(4)
N9 C21 1.514(4)
N11 C15 1.338(3)
N11 N12 1.364(3)
N12 C13 1.343(3)
N12 C16 1.454(3)
C13 C14 1.369(4)
C13 C17 1.490(4)
C14 C15 1.394(4)
C15 C18 1.489(4)
C21 C22 1.489(4)
C22 C27 1.380(5)
C22 C23 1.382(5)
C23 C24 1.390(6)
C24 C25 1.347(8)
C25 C26 1.348(8)
C26 C27 1.397(6)
